data_1562138
loop_
_publ_author_name
'Zhong, Jie-Cen'
'Wan, Fang'
'Sun, Yan-Qiong'
'Chen, Yi-Ping'

_publ_section_title
;
 Luminescent hybrid lanthanide sulfates and lanthanide
 sulfonate-carboxylates with 1,10-phenanthroline involving in-situ
 oxidation of 2-mercaptonbenzoic acid
;
_journal_name_full 'Journal of Solid State Chemistry'
_journal_page_first 14
_journal_page_last 20
_journal_paper_doi 10.1016/j.jssc.2014.08.037
_journal_volume 221
_journal_year 2015
_chemical_formula_sum 'C24 H20 N4 Nd2 O14 S3'
_chemical_formula_weight 973.10
_space_group_IT_number 2
_space_group_name_Hall '-P 1'
_space_group_name_H-M_alt 'P -1'
_symmetry_cell_setting triclinic
_symmetry_space_group_name_H-M 'P -1'
_atom_sites_solution_hydrogens geom
_atom_sites_solution_primary direct
_atom_sites_solution_secondary difmap
_audit_creation_method SHELXL-97
_cell_angle_alpha 72.360(17)
_cell_angle_beta 75.740(14)
_cell_angle_gamma 83.322(17)
_cell_formula_units_Z 2
_cell_length_a 10.228(6)
_cell_length_b 12.302(5)
_cell_length_c 12.516(6)
_cell_measurement_temperature 293(2)
_cell_volume 1453.1(13)
_computing_structure_refinement 'SHELXL-97 (Sheldrick, 1997)'
_computing_structure_solution 'SHELXS-97 (Sheldrick, 1990)'
_diffrn_ambient_temperature 293(2)
_diffrn_measured_fraction_theta_full 0.972
_diffrn_measured_fraction_theta_max 0.972
_diffrn_radiation_monochromator graphite
_diffrn_radiation_source 'fine-focus sealed tube'
_diffrn_radiation_type MoK\a
_diffrn_radiation_wavelength 0.71073
_diffrn_reflns_av_R_equivalents 0.0225
_diffrn_reflns_av_sigmaI/netI 0.0289
_diffrn_reflns_limit_h_max 13
_diffrn_reflns_limit_h_min -12
_diffrn_reflns_limit_k_max 15
_diffrn_reflns_limit_k_min -15
_diffrn_reflns_limit_l_max 16
_diffrn_reflns_limit_l_min -16
_diffrn_reflns_number 14160
_diffrn_reflns_theta_full 27.47
_diffrn_reflns_theta_max 27.47
_diffrn_reflns_theta_min 3.24
_exptl_absorpt_coefficient_mu 3.829
_exptl_crystal_density_diffrn 2.224
_exptl_crystal_density_method 'not measured'
_exptl_crystal_F_000 944
_refine_diff_density_max 1.303
_refine_diff_density_min -0.683
_refine_diff_density_rms 0.168
_refine_ls_extinction_method none
_refine_ls_goodness_of_fit_ref 1.029
_refine_ls_hydrogen_treatment mixed
_refine_ls_matrix_type full
_refine_ls_number_parameters 430
_refine_ls_number_reflns 6466
_refine_ls_number_restraints 0
_refine_ls_restrained_S_all 1.029
_refine_ls_R_factor_all 0.0271
_refine_ls_R_factor_gt 0.0238
_refine_ls_shift/su_max 0.002
_refine_ls_shift/su_mean 0.000
_refine_ls_structure_factor_coef Fsqd
_refine_ls_weighting_details 'calc w=1/[\s^2^(Fo^2^)+(0.0492P)^2^+5.2487P] where P=(Fo^2^+2Fc^2^)/3'
_refine_ls_weighting_scheme calc
_refine_ls_wR_factor_gt 0.0781
_refine_ls_wR_factor_ref 0.0866
_reflns_number_gt 5945
_reflns_number_total 6466
_reflns_threshold_expression >2sigma(I)
_cod_data_source_file JSSC-2015-221-14.cif
_cod_data_source_block b
_cod_original_cell_volume 1453.1(12)
_cod_original_sg_symbol_H-M P-1
_cod_database_code 1562138

loop_
_symmetry_equiv_pos_as_xyz
'x, y, z'
'-x, -y, -z'

loop_
_atom_site_label
_atom_site_type_symbol
_atom_site_fract_x
_atom_site_fract_y
_atom_site_fract_z
_atom_site_U_iso_or_equiv
_atom_site_adp_type
_atom_site_occupancy
_atom_site_symmetry_multiplicity
_atom_site_calc_flag
_atom_site_refinement_flags
_atom_site_disorder_assembly
_atom_site_disorder_group
Nd1 Nd 0.01755(2) 0.841241(17) 0.128280(16) 0.01580(7) Uani 1 1 d . . .
Nd2 Nd -0.58274(2) 1.100724(17) 0.115921(16) 0.01522(7) Uani 1 1 d . . .
S1 S -0.05293(10) 0.87228(8) -0.15581(8) 0.01764(19) Uani 1 1 d . . .
S2 S -0.27841(9) 0.97279(8) 0.10866(8) 0.01587(19) Uani 1 1 d . . .
S3 S -0.36026(10) 1.20622(8) -0.17005(8) 0.01771(19) Uani 1 1 d . . .
O1 O 0.1781(4) 0.7268(3) 0.0008(3) 0.0325(7) Uani 1 1 d . . .
H1A H 0.1616 0.7477 -0.0660 0.049 Uiso 1 1 d R . .
O3 O 0.0615(3) 0.8143(3) -0.2117(3) 0.0318(7) Uani 1 1 d . . .
O5 O -0.0306(4) 0.9958(3) -0.1876(3) 0.0277(7) Uani 1 1 d . . .
O4 O -0.1791(3) 0.8601(3) -0.1884(3) 0.0273(7) Uani 1 1 d . . .
O2 O -0.0744(3) 0.8225(3) -0.0281(2) 0.0225(6) Uani 1 1 d . . .
O6 O -0.1527(3) 1.0274(3) 0.0358(3) 0.0254(7) Uani 1 1 d . . .
O7 O -0.2353(3) 0.8654(3) 0.1852(2) 0.0233(6) Uani 1 1 d . . .
O8 O -0.3610(3) 1.0470(3) 0.1741(3) 0.0240(6) Uani 1 1 d . . .
O9 O -0.3627(3) 0.9518(3) 0.0377(3) 0.0240(6) Uani 1 1 d . . .
O11 O -0.4061(3) 1.1958(3) -0.0445(3) 0.0239(6) Uani 1 1 d . . .
O12 O -0.3722(4) 1.0957(3) -0.1894(3) 0.0278(7) Uani 1 1 d . . .
O13 O -0.2173(3) 1.2341(3) -0.2044(3) 0.0274(7) Uani 1 1 d . . .
O14 O -0.4427(4) 1.2942(3) -0.2334(3) 0.0345(8) Uani 1 1 d . . .
N1 N -0.0651(4) 0.6333(3) 0.2209(4) 0.0308(9) Uani 1 1 d . . .
N2 N -0.0489(4) 0.7647(4) 0.3566(3) 0.0285(8) Uani 1 1 d . . .
N3 N -0.6357(4) 1.0611(3) 0.3395(3) 0.0220(7) Uani 1 1 d . . .
N4 N -0.5343(4) 1.2615(3) 0.1952(3) 0.0221(7) Uani 1 1 d . . .
C1 C -0.0684(6) 0.5679(5) 0.1551(5) 0.0401(12) Uani 1 1 d . . .
H1 H -0.0368 0.5967 0.0761 0.048 Uiso 1 1 calc R . .
C2 C -0.1167(7) 0.4576(5) 0.1984(7) 0.0603(19) Uani 1 1 d . . .
H2 H -0.1173 0.4142 0.1492 0.072 Uiso 1 1 calc R . .
C3 C -0.1626(7) 0.4157(5) 0.3131(7) 0.060(2) Uani 1 1 d . . .
H3 H -0.1942 0.3422 0.3435 0.072 Uiso 1 1 calc R . .
C4 C -0.1629(6) 0.4814(5) 0.3866(6) 0.0494(17) Uani 1 1 d . . .
C5 C -0.1116(5) 0.5929(4) 0.3352(5) 0.0329(11) Uani 1 1 d . . .
C6 C -0.1001(5) 0.6597(5) 0.4074(4) 0.0333(11) Uani 1 1 d . . .
C7 C -0.1404(5) 0.6160(6) 0.5278(5) 0.0475(17) Uani 1 1 d . . .
C8 C -0.1967(6) 0.5029(6) 0.5762(6) 0.060(2) Uani 1 1 d . . .
H8 H -0.2247 0.4735 0.6555 0.072 Uiso 1 1 calc R . .
C9 C -0.2084(6) 0.4416(6) 0.5082(7) 0.061(2) Uani 1 1 d . . .
H9 H -0.2473 0.3710 0.5409 0.074 Uiso 1 1 calc R . .
C10 C -0.1212(6) 0.6824(7) 0.5964(5) 0.060(2) Uani 1 1 d . . .
H10 H -0.1472 0.6563 0.6761 0.072 Uiso 1 1 calc R . .
C11 C -0.0646(6) 0.7844(7) 0.5448(5) 0.0515(17) Uani 1 1 d . . .
H11 H -0.0484 0.8282 0.5887 0.062 Uiso 1 1 calc R . .
C12 C -0.0301(6) 0.8240(5) 0.4233(4) 0.0392(12) Uani 1 1 d . . .
H12 H 0.0074 0.8950 0.3889 0.047 Uiso 1 1 calc R . .
C13 C -0.6967(5) 0.9684(4) 0.4103(4) 0.0295(10) Uani 1 1 d . . .
H13 H -0.7201 0.9163 0.3783 0.035 Uiso 1 1 calc R . .
C14 C -0.7281(5) 0.9440(5) 0.5306(4) 0.0353(11) Uani 1 1 d . . .
H14 H -0.7745 0.8794 0.5767 0.042 Uiso 1 1 calc R . .
C15 C -0.6892(5) 1.0173(5) 0.5784(4) 0.0352(12) Uani 1 1 d . . .
H15 H -0.7054 1.0015 0.6579 0.042 Uiso 1 1 calc R . .
C16 C -0.6238(5) 1.1177(4) 0.5062(4) 0.0290(10) Uani 1 1 d . . .
C17 C -0.6015(4) 1.1370(4) 0.3864(4) 0.0229(9) Uani 1 1 d . . .
C18 C -0.5458(4) 1.2421(4) 0.3099(4) 0.0213(8) Uani 1 1 d . . .
C19 C -0.5150(5) 1.3239(4) 0.3568(4) 0.0294(10) Uani 1 1 d . . .
C20 C -0.5310(5) 1.2995(5) 0.4785(5) 0.0365(12) Uani 1 1 d . . .
H20 H -0.5054 1.3522 0.5084 0.044 Uiso 1 1 calc R . .
C21 C -0.5833(5) 1.2000(5) 0.5505(4) 0.0378(12) Uani 1 1 d . . .
H21 H -0.5930 1.1851 0.6294 0.045 Uiso 1 1 calc R . .
C22 C -0.4699(6) 1.4289(5) 0.2799(5) 0.0387(12) Uani 1 1 d . . .
H22 H -0.4488 1.4854 0.3074 0.046 Uiso 1 1 calc R . .
C23 C -0.4572(7) 1.4477(5) 0.1647(5) 0.0465(14) Uani 1 1 d . . .
H23 H -0.4286 1.5173 0.1132 0.056 Uiso 1 1 calc R . .
C24 C -0.4877(5) 1.3611(4) 0.1250(4) 0.0338(11) Uani 1 1 d . . .
H24 H -0.4749 1.3735 0.0462 0.041 Uiso 1 1 calc R . .
O10 O -0.6717(3) 1.2812(3) -0.0229(3) 0.0309(7) Uani 1 1 d . . .
H10A H -0.6217 1.2920 -0.0904 0.046 Uiso 1 1 d R . .
H10B H -0.7525 1.2717 -0.0243 0.046 Uiso 1 1 d R . .
H1B H 0.256(6) 0.742(5) 0.004(5) 0.029(15) Uiso 1 1 d . . .

loop_
_atom_site_aniso_label
_atom_site_aniso_U_11
_atom_site_aniso_U_22
_atom_site_aniso_U_33
_atom_site_aniso_U_23
_atom_site_aniso_U_13
_atom_site_aniso_U_12
Nd1 0.01698(11) 0.01607(11) 0.01377(11) -0.00306(8) -0.00223(8) -0.00425(8)
Nd2 0.01680(11) 0.01773(11) 0.01189(11) -0.00429(8) -0.00293(7) -0.00417(8)
S1 0.0183(4) 0.0197(5) 0.0162(4) -0.0071(4) -0.0030(3) -0.0024(4)
S2 0.0150(4) 0.0208(5) 0.0115(4) -0.0037(3) -0.0027(3) -0.0029(4)
S3 0.0190(5) 0.0170(4) 0.0150(4) -0.0013(3) -0.0031(3) -0.0028(4)
O1 0.0289(18) 0.0367(19) 0.0345(19) -0.0138(15) -0.0066(14) -0.0032(15)
O3 0.0286(17) 0.0340(18) 0.0295(17) -0.0120(14) 0.0012(13) 0.0026(14)
O5 0.0457(19) 0.0179(14) 0.0201(15) -0.0046(11) -0.0076(13) -0.0059(14)
O4 0.0232(15) 0.0381(18) 0.0237(15) -0.0110(13) -0.0083(12) -0.0014(14)
O2 0.0248(15) 0.0255(15) 0.0175(14) -0.0047(11) -0.0052(11) -0.0047(13)
O6 0.0231(15) 0.0277(16) 0.0237(15) -0.0092(12) 0.0040(12) -0.0099(13)
O7 0.0225(14) 0.0251(15) 0.0176(14) -0.0006(11) -0.0037(11) 0.0004(12)
O8 0.0223(15) 0.0335(17) 0.0189(14) -0.0127(12) -0.0040(11) 0.0018(13)
O9 0.0270(15) 0.0256(15) 0.0234(15) -0.0068(12) -0.0116(12) -0.0044(13)
O11 0.0231(15) 0.0301(16) 0.0186(14) -0.0102(12) 0.0032(11) -0.0094(13)
O12 0.0400(18) 0.0216(15) 0.0210(15) -0.0070(12) -0.0017(13) -0.0072(14)
O13 0.0188(15) 0.0388(18) 0.0215(15) -0.0027(13) -0.0031(12) -0.0086(14)
O14 0.0393(19) 0.0281(17) 0.0337(18) 0.0003(14) -0.0189(15) 0.0074(15)
N1 0.027(2) 0.0207(18) 0.041(2) -0.0023(16) -0.0064(17) -0.0039(16)
N2 0.0248(19) 0.035(2) 0.0187(18) -0.0008(15) -0.0018(14) 0.0008(17)
N3 0.0241(18) 0.0280(19) 0.0138(16) -0.0057(14) -0.0040(13) -0.0027(15)
N4 0.0224(17) 0.0224(18) 0.0231(18) -0.0066(14) -0.0093(14) 0.0015(15)
C1 0.042(3) 0.028(3) 0.051(3) -0.006(2) -0.017(3) -0.007(2)
C2 0.064(4) 0.025(3) 0.100(6) -0.014(3) -0.036(4) -0.006(3)
C3 0.050(4) 0.021(3) 0.098(6) 0.014(3) -0.028(4) -0.014(3)
C4 0.030(3) 0.032(3) 0.065(4) 0.020(3) -0.012(3) -0.005(2)
C5 0.019(2) 0.026(2) 0.042(3) 0.009(2) -0.0086(19) 0.0003(18)
C6 0.018(2) 0.040(3) 0.027(2) 0.006(2) -0.0005(17) 0.002(2)
C7 0.024(2) 0.058(4) 0.030(3) 0.018(3) 0.004(2) 0.012(2)
C8 0.030(3) 0.066(4) 0.042(3) 0.036(3) 0.003(2) 0.006(3)
C9 0.030(3) 0.046(4) 0.074(5) 0.026(3) -0.001(3) -0.007(3)
C10 0.032(3) 0.096(6) 0.021(3) 0.013(3) 0.003(2) 0.023(3)
C11 0.038(3) 0.093(5) 0.022(3) -0.020(3) -0.008(2) 0.013(3)
C12 0.041(3) 0.052(3) 0.021(2) -0.009(2) -0.004(2) 0.005(2)
C13 0.036(3) 0.032(2) 0.017(2) -0.0037(17) -0.0006(17) -0.007(2)
C14 0.041(3) 0.040(3) 0.017(2) -0.0028(19) 0.0018(19) -0.005(2)
C15 0.038(3) 0.051(3) 0.0118(19) -0.0060(19) -0.0072(18) 0.012(2)
C16 0.030(2) 0.041(3) 0.017(2) -0.0123(18) -0.0058(17) 0.005(2)
C17 0.0140(18) 0.035(2) 0.021(2) -0.0134(17) -0.0004(15) -0.0006(17)
C18 0.0157(18) 0.029(2) 0.024(2) -0.0145(17) -0.0075(15) 0.0032(17)
C19 0.025(2) 0.036(3) 0.038(3) -0.023(2) -0.0131(19) 0.005(2)
C20 0.028(2) 0.056(3) 0.039(3) -0.032(3) -0.015(2) 0.007(2)
C21 0.039(3) 0.059(3) 0.022(2) -0.022(2) -0.007(2) 0.004(3)
C22 0.041(3) 0.035(3) 0.051(3) -0.023(2) -0.016(2) -0.006(2)
C23 0.070(4) 0.026(3) 0.048(3) -0.008(2) -0.017(3) -0.016(3)
C24 0.040(3) 0.030(2) 0.031(3) -0.008(2) -0.007(2) -0.007(2)
O10 0.0241(16) 0.0300(17) 0.0359(18) -0.0036(14) -0.0086(13) -0.0029(14)

loop_
_atom_type_symbol
_atom_type_description
_atom_type_scat_dispersion_real
_atom_type_scat_dispersion_imag
_atom_type_scat_source
C C 0.0033 0.0016 'International Tables Vol C Tables 4.2.6.8 and 6.1.1.4'
H H 0.0000 0.0000 'International Tables Vol C Tables 4.2.6.8 and 6.1.1.4'
N N 0.0061 0.0033 'International Tables Vol C Tables 4.2.6.8 and 6.1.1.4'
O O 0.0106 0.0060 'International Tables Vol C Tables 4.2.6.8 and 6.1.1.4'
S S 0.1246 0.1234 'International Tables Vol C Tables 4.2.6.8 and 6.1.1.4'
Nd Nd -0.1943 3.0179 'International Tables Vol C Tables 4.2.6.8 and 6.1.1.4'

loop_
_geom_angle_atom_site_label_1
_geom_angle_atom_site_label_2
_geom_angle_atom_site_label_3
_geom_angle
_geom_angle_site_symmetry_1
_geom_angle_site_symmetry_3
O5 Nd1 O6 74.32(11) 2_575 2_575
O5 Nd1 O13 86.41(12) 2_575 2_575
O6 Nd1 O13 90.59(11) 2_575 2_575
O5 Nd1 O2 130.20(11) 2_575 .
O6 Nd1 O2 79.03(11) 2_575 .
O13 Nd1 O2 135.47(11) 2_575 .
O5 Nd1 O7 87.78(12) 2_575 .
O6 Nd1 O7 122.64(11) 2_575 .
O13 Nd1 O7 143.08(10) 2_575 .
O2 Nd1 O7 72.40(10) . .
O5 Nd1 O1 136.54(12) 2_575 .
O6 Nd1 O1 70.73(11) 2_575 .
O13 Nd1 O1 69.16(12) 2_575 .
O2 Nd1 O1 66.52(12) . .
O7 Nd1 O1 133.06(11) . .
O5 Nd1 N1 138.13(12) 2_575 .
O6 Nd1 N1 146.55(12) 2_575 .
O13 Nd1 N1 85.04(12) 2_575 .
O2 Nd1 N1 81.06(12) . .
O7 Nd1 N1 75.38(12) . .
O1 Nd1 N1 76.76(13) . .
O5 Nd1 N2 76.53(12) 2_575 .
O6 Nd1 N2 145.56(12) 2_575 .
O13 Nd1 N2 69.56(11) 2_575 .
O2 Nd1 N2 134.81(12) . .
O7 Nd1 N2 73.62(11) . .
O1 Nd1 N2 122.94(12) . .
N1 Nd1 N2 62.08(14) . .
O5 Nd1 O6 67.41(11) 2_575 .
O6 Nd1 O6 71.28(12) 2_575 .
O13 Nd1 O6 151.10(10) 2_575 .
O2 Nd1 O6 64.45(10) . .
O7 Nd1 O6 51.66(9) . .
O1 Nd1 O6 121.98(11) . .
N1 Nd1 O6 122.49(11) . .
N2 Nd1 O6 113.29(11) . .
O5 Nd1 S2 77.91(9) 2_575 .
O6 Nd1 S2 97.61(9) 2_575 .
O13 Nd1 S2 159.55(8) 2_575 .
O2 Nd1 S2 64.80(8) . .
O7 Nd1 S2 25.09(7) . .
O1 Nd1 S2 131.25(9) . .
N1 Nd1 S2 97.87(10) . .
N2 Nd1 S2 93.82(9) . .
O6 Nd1 S2 26.64(6) . .
O12 Nd2 O9 74.10(11) 2_475 2_475
O12 Nd2 O4 87.36(12) 2_475 2_475
O9 Nd2 O4 89.74(11) 2_475 2_475
O12 Nd2 O11 129.15(11) 2_475 .
O9 Nd2 O11 80.03(11) 2_475 .
O4 Nd2 O11 135.91(11) 2_475 .
O12 Nd2 O8 86.78(12) 2_475 .
O9 Nd2 O8 123.15(10) 2_475 .
O4 Nd2 O8 143.21(10) 2_475 .
O11 Nd2 O8 71.95(11) . .
O12 Nd2 O10 137.41(11) 2_475 .
O9 Nd2 O10 70.81(11) 2_475 .
O4 Nd2 O10 69.32(11) 2_475 .
O11 Nd2 O10 66.80(11) . .
O8 Nd2 O10 132.95(11) . .
O12 Nd2 N4 137.02(11) 2_475 .
O9 Nd2 N4 148.41(11) 2_475 .
O4 Nd2 N4 87.12(11) 2_475 .
O11 Nd2 N4 80.54(11) . .
O8 Nd2 N4 73.05(11) . .
O10 Nd2 N4 78.72(12) . .
O12 Nd2 N3 75.47(11) 2_475 .
O9 Nd2 N3 143.81(11) 2_475 .
O4 Nd2 N3 69.69(11) 2_475 .
O11 Nd2 N3 135.37(11) . .
O8 Nd2 N3 73.68(11) . .
O10 Nd2 N3 123.94(12) . .
N4 Nd2 N3 62.68(12) . .
O12 Nd2 O9 66.10(11) 2_475 .
O9 Nd2 O9 72.61(11) 2_475 .
O4 Nd2 O9 151.06(10) 2_475 .
O11 Nd2 O9 64.66(10) . .
O8 Nd2 O9 50.85(9) . .
O10 Nd2 O9 122.74(10) . .
N4 Nd2 O9 119.91(10) . .
N3 Nd2 O9 111.68(10) . .
O12 Nd2 S2 76.43(9) 2_475 .
O9 Nd2 S2 98.69(8) 2_475 .
O4 Nd2 S2 158.79(8) 2_475 .
O11 Nd2 S2 65.10(9) . .
O8 Nd2 S2 24.54(7) . .
O10 Nd2 S2 131.85(8) . .
N4 Nd2 S2 95.39(9) . .
N3 Nd2 S2 92.74(8) . .
O9 Nd2 S2 26.35(6) . .
O3 S1 O5 110.3(2) . .
O3 S1 O4 112.2(2) . .
O5 S1 O4 107.5(2) . .
O3 S1 O2 109.5(2) . .
O5 S1 O2 109.80(18) . .
O4 S1 O2 107.41(18) . .
O8 S2 O7 111.52(18) . .
O8 S2 O9 106.18(18) . .
O7 S2 O9 111.37(19) . .
O8 S2 O6 111.21(19) . .
O7 S2 O6 105.82(19) . .
O9 S2 O6 110.83(18) . .
O8 S2 Nd1 130.37(13) . .
O7 S2 Nd1 46.48(12) . .
O9 S2 Nd1 122.96(14) . .
O6 S2 Nd1 59.50(14) . .
O8 S2 Nd2 45.22(12) . .
O7 S2 Nd2 129.65(12) . .
O9 S2 Nd2 61.04(13) . .
O6 S2 Nd2 123.76(14) . .
Nd1 S2 Nd2 174.52(3) . .
O14 S3 O13 111.7(2) . .
O14 S3 O12 110.1(2) . .
O13 S3 O12 108.8(2) . .
O14 S3 O11 109.5(2) . .
O13 S3 O11 107.24(18) . .
O12 S3 O11 109.37(18) . .
S1 O5 Nd1 148.52(19) . 2_575
S1 O4 Nd2 134.62(19) . 2_475
S1 O2 Nd1 137.88(18) . .
S2 O6 Nd1 155.7(2) . 2_575
S2 O6 Nd1 93.86(15) . .
Nd1 O6 Nd1 108.72(12) 2_575 .
S2 O7 Nd1 108.43(15) . .
S2 O8 Nd2 110.24(16) . .
S2 O9 Nd2 158.4(2) . 2_475
S2 O9 Nd2 92.61(15) . .
Nd2 O9 Nd2 107.39(11) 2_475 .
S3 O11 Nd2 137.25(18) . .
S3 O12 Nd2 150.04(19) . 2_475
S3 O13 Nd1 135.04(19) . 2_575
C1 N1 C5 118.8(5) . .
C1 N1 Nd1 120.2(4) . .
C5 N1 Nd1 120.9(3) . .
C12 N2 C6 118.2(4) . .
C12 N2 Nd1 122.3(3) . .
C6 N2 Nd1 119.4(3) . .
C13 N3 C17 118.0(4) . .
C13 N3 Nd2 121.9(3) . .
C17 N3 Nd2 120.2(3) . .
C24 N4 C18 117.9(4) . .
C24 N4 Nd2 121.6(3) . .
C18 N4 Nd2 120.3(3) . .
N1 C1 C2 123.3(6) . .
C3 C2 C1 118.4(7) . .
C2 C3 C4 120.7(5) . .
C3 C4 C9 123.4(6) . .
C3 C4 C5 117.2(6) . .
C9 C4 C5 119.5(7) . .
N1 C5 C6 119.1(4) . .
N1 C5 C4 121.6(6) . .
C6 C5 C4 119.2(5) . .
N2 C6 C7 121.9(6) . .
N2 C6 C5 118.0(4) . .
C7 C6 C5 120.1(5) . .
C6 C7 C10 118.3(6) . .
C6 C7 C8 118.8(7) . .
C10 C7 C8 122.9(6) . .
C9 C8 C7 120.8(6) . .
C8 C9 C4 121.6(6) . .
C11 C10 C7 119.1(5) . .
C10 C11 C12 119.4(6) . .
N2 C12 C11 123.0(6) . .
N3 C13 C14 123.9(5) . .
C15 C14 C13 118.5(5) . .
C14 C15 C16 119.6(4) . .
C17 C16 C15 117.7(4) . .
C17 C16 C21 119.7(5) . .
C15 C16 C21 122.6(4) . .
N3 C17 C16 122.3(4) . .
N3 C17 C18 118.0(4) . .
C16 C17 C18 119.6(4) . .
N4 C18 C19 122.7(4) . .
N4 C18 C17 118.2(4) . .
C19 C18 C17 119.0(4) . .
C22 C19 C18 117.4(4) . .
C22 C19 C20 122.3(5) . .
C18 C19 C20 120.3(5) . .
C21 C20 C19 120.5(5) . .
C20 C21 C16 120.7(4) . .
C23 C22 C19 119.8(5) . .
C22 C23 C24 119.2(5) . .
N4 C24 C23 123.0(5) . .

loop_
_geom_bond_atom_site_label_1
_geom_bond_atom_site_label_2
_geom_bond_distance
_geom_bond_site_symmetry_2
Nd1 O5 2.367(3) 2_575
Nd1 O6 2.419(3) 2_575
Nd1 O13 2.434(3) 2_575
Nd1 O2 2.449(3) .
Nd1 O7 2.515(3) .
Nd1 O1 2.599(4) .
Nd1 N1 2.612(4) .
Nd1 N2 2.660(4) .
Nd1 O6 2.842(4) .
Nd1 S2 3.2906(18) .
Nd2 O12 2.367(3) 2_475
Nd2 O9 2.406(3) 2_475
Nd2 O4 2.428(3) 2_475
Nd2 O11 2.438(3) .
Nd2 O8 2.507(3) .
Nd2 O10 2.597(3) .
Nd2 N4 2.608(4) .
Nd2 N3 2.617(4) .
Nd2 O9 2.903(3) .
Nd2 S2 3.3139(18) .
S1 O3 1.440(3) .
S1 O5 1.480(3) .
S1 O4 1.482(3) .
S1 O2 1.498(3) .
S2 O8 1.467(3) .
S2 O7 1.471(3) .
S2 O9 1.472(3) .
S2 O6 1.479(3) .
S3 O14 1.452(3) .
S3 O13 1.469(3) .
S3 O12 1.475(3) .
S3 O11 1.495(3) .
O5 Nd1 2.367(3) 2_575
O4 Nd2 2.428(3) 2_475
O6 Nd1 2.419(3) 2_575
O9 Nd2 2.406(3) 2_475
O12 Nd2 2.367(3) 2_475
O13 Nd1 2.434(3) 2_575
N1 C1 1.322(7) .
N1 C5 1.345(7) .
N2 C12 1.322(7) .
N2 C6 1.358(7) .
N3 C13 1.326(6) .
N3 C17 1.359(6) .
N4 C24 1.333(6) .
N4 C18 1.360(5) .
C1 C2 1.400(8) .
C2 C3 1.350(11) .
C3 C4 1.395(11) .
C4 C9 1.423(10) .
C4 C5 1.428(7) .
C5 C6 1.425(8) .
C6 C7 1.408(7) .
C7 C10 1.410(11) .
C7 C8 1.462(10) .
C8 C9 1.330(12) .
C10 C11 1.348(11) .
C11 C12 1.414(7) .
C13 C14 1.404(6) .
C14 C15 1.362(8) .
C15 C16 1.417(7) .
C16 C17 1.410(6) .
C16 C21 1.433(7) .
C17 C18 1.436(6) .
C18 C19 1.407(6) .
C19 C22 1.405(8) .
C19 C20 1.431(7) .
C20 C21 1.358(8) .
C22 C23 1.365(8) .
C23 C24 1.397(7) .
